data_4325297
loop_
_publ_author_name
'Thomas S. Teets'
'Timothy R. Cook'
'Brian D. McCarthy'
'Daniel G. Nocera'

_publ_section_title
;
 Redox Chemistry, Acid Reactivity, and Hydrogenation Reactions of
 Two-Electron Mixed Valence Diiridium and Dirhodium Complexes
;
_journal_name_full 'Inorganic Chemistry'
_journal_page_first 5223
_journal_page_last 5233
_journal_paper_doi 10.1021/ic2005248
_journal_volume 50
_journal_year 2011
_chemical_formula_moiety C28H42Cl2f24Ir2N4O8P4
_chemical_formula_sum 'C28 H42 Cl2 F24 Ir2 N4 O8 P4'
_chemical_formula_weight 1597.84
_chemical_name_common Ir2(tfepma)2(CNtBu)2(H)2Cl2
_space_group_crystal_system triclinic
_space_group_IT_number 2
_space_group_name_Hall '-P 1'
_space_group_name_H-M_alt 'P -1'
_atom_sites_solution_hydrogens geom
_atom_sites_solution_primary direct
_atom_sites_solution_secondary difmap
_audit_creation_method SHELXL-97
_cell_angle_alpha 96.0920(10)
_cell_angle_beta 99.0260(10)
_cell_angle_gamma 99.4350(10)
_cell_formula_units_Z 2
_cell_length_a 10.6705(9)
_cell_length_b 13.3913(11)
_cell_length_c 19.0514(16)
_cell_measurement_reflns_used 9814
_cell_measurement_temperature 100(2)
_cell_measurement_theta_max 30.58
_cell_measurement_theta_min 2.27
_cell_volume 2627.8(4)
_computing_cell_refinement 'Bruker SAINT'
_computing_data_collection 'Bruker APEX2'
_computing_data_reduction 'Bruker SAINT'
_computing_molecular_graphics 'Bruker SHELXTL'
_computing_publication_material 'Bruker SHELXTL'
_computing_structure_refinement 'SHELXL-97 (Sheldrick, 2008)'
_computing_structure_solution 'SHELXS-97 (Sheldrick, 2008)'
_diffrn_ambient_temperature 100(2)
_diffrn_measured_fraction_theta_full 0.989
_diffrn_measured_fraction_theta_max 0.989
_diffrn_measurement_device_type 'Bruker APEX-II CCD'
_diffrn_measurement_method '\f and \w scans'
_diffrn_radiation_monochromator graphite
_diffrn_radiation_source 'fine-focus sealed tube'
_diffrn_radiation_type MoK\a
_diffrn_radiation_wavelength 0.71073
_diffrn_reflns_av_R_equivalents 0.0352
_diffrn_reflns_av_sigmaI/netI 0.0307
_diffrn_reflns_limit_h_max 15
_diffrn_reflns_limit_h_min -15
_diffrn_reflns_limit_k_max 18
_diffrn_reflns_limit_k_min -18
_diffrn_reflns_limit_l_max 26
_diffrn_reflns_limit_l_min -26
_diffrn_reflns_number 60163
_diffrn_reflns_theta_full 30.03
_diffrn_reflns_theta_max 30.03
_diffrn_reflns_theta_min 1.56
_exptl_absorpt_coefficient_mu 5.413
_exptl_absorpt_correction_T_max 0.4973
_exptl_absorpt_correction_T_min 0.2531
_exptl_absorpt_correction_type multi-scan
_exptl_absorpt_process_details sadabs
_exptl_crystal_colour colourless
_exptl_crystal_density_diffrn 2.019
_exptl_crystal_description block
_exptl_crystal_F_000 1532
_exptl_crystal_size_max 0.35
_exptl_crystal_size_mid 0.15
_exptl_crystal_size_min 0.15
_refine_diff_density_max 5.527
_refine_diff_density_min -3.107
_refine_diff_density_rms 0.177
_refine_ls_extinction_method none
_refine_ls_goodness_of_fit_ref 1.228
_refine_ls_hydrogen_treatment mixed
_refine_ls_matrix_type full
_refine_ls_number_parameters 703
_refine_ls_number_reflns 15167
_refine_ls_number_restraints 194
_refine_ls_restrained_S_all 1.223
_refine_ls_R_factor_all 0.0465
_refine_ls_R_factor_gt 0.0412
_refine_ls_shift/su_max 0.002
_refine_ls_shift/su_mean 0.000
_refine_ls_structure_factor_coef Fsqd
_refine_ls_weighting_details 'calc w=1/[\s^2^(Fo^2^)+(0.0000P)^2^+25.6821P] where P=(Fo^2^+2Fc^2^)/3'
_refine_ls_weighting_scheme calc
_refine_ls_wR_factor_gt 0.0920
_refine_ls_wR_factor_ref 0.0941
_reflns_number_gt 13650
_reflns_number_total 15167
_reflns_threshold_expression >2sigma(I)
_cod_data_source_file ic2005248_si_002_10.cif
_cod_data_source_block 11
_cod_depositor_comments
;
 Updating space group information.

 Antanas Vaitkus,
 2018-07-15
;
_cod_database_code 4325297

loop_
_space_group_symop_id
_space_group_symop_operation_xyz
1 x,y,z
2 -x,-y,-z

loop_
_atom_site_label
_atom_site_type_symbol
_atom_site_fract_x
_atom_site_fract_y
_atom_site_fract_z
_atom_site_U_iso_or_equiv
_atom_site_adp_type
_atom_site_occupancy
_atom_site_symmetry_multiplicity
_atom_site_calc_flag
_atom_site_refinement_flags
_atom_site_disorder_assembly
_atom_site_disorder_group
Ir1 Ir 0.568074(18) 0.921080(14) -0.309138(10) 0.01274(5) Uani 1 1 d . . .
Ir2 Ir 0.636767(19) 0.787663(15) -0.216240(10) 0.01465(5) Uani 1 1 d D . .
H2 H 0.756(4) 0.878(3) -0.185(3) 0.018 Uiso 1 1 d D . .
H1 H 0.739(5) 0.759(5) -0.264(3) 0.018 Uiso 1 1 d D . .
Cl1 Cl 0.34619(11) 0.88415(9) -0.29147(6) 0.0156(2) Uani 1 1 d . . .
Cl2 Cl 0.52387(13) 1.05372(10) -0.38798(7) 0.0209(2) Uani 1 1 d . . .
P1 P 0.60817(12) 1.04298(10) -0.21166(7) 0.0138(2) Uani 1 1 d . . .
P2 P 0.55875(13) 0.87600(10) -0.13007(7) 0.0141(2) Uani 1 1 d . . .
P3 P 0.51812(14) 0.78822(11) -0.39943(7) 0.0178(3) Uani 1 1 d . . .
P4 P 0.50099(15) 0.65613(11) -0.28927(7) 0.0188(3) Uani 1 1 d . A .
N1 N 0.5725(4) 1.0021(3) -0.1367(2) 0.0147(8) Uani 1 1 d . . .
N2 N 0.4709(6) 0.6732(4) -0.3762(3) 0.0272(11) Uani 1 1 d . . .
N3 N 0.8526(5) 0.9472(4) -0.3233(2) 0.0200(9) Uani 1 1 d . . .
N4 N 0.7234(5) 0.6424(4) -0.1102(3) 0.0226(10) Uani 1 1 d . . .
O1 O 0.7536(4) 1.1055(3) -0.1851(2) 0.0188(7) Uani 1 1 d . . .
O2 O 0.5391(4) 1.1412(3) -0.21591(19) 0.0161(7) Uani 1 1 d . . .
O3 O 0.6400(4) 0.8809(3) -0.04924(19) 0.0173(7) Uani 1 1 d . . .
O4 O 0.4214(4) 0.8512(3) -0.1041(2) 0.0191(7) Uani 1 1 d . . .
O5 O 0.6318(4) 0.7626(3) -0.4410(2) 0.0238(9) Uani 1 1 d . . .
O6 O 0.4106(4) 0.7899(3) -0.4683(2) 0.0256(9) Uani 1 1 d . . .
O7 O 0.5584(4) 0.5503(3) -0.2953(2) 0.0257(9) Uani 1 1 d . . .
O8 O 0.3656(4) 0.6074(3) -0.2696(2) 0.0233(8) Uani 1 1 d DU . .
C1 C 0.5582(6) 1.0764(4) -0.0760(3) 0.0213(11) Uani 1 1 d . . .
H1A H 0.6065 1.1440 -0.0795 0.032 Uiso 1 1 calc R . .
H1B H 0.5920 1.0542 -0.0305 0.032 Uiso 1 1 calc R . .
H1C H 0.4667 1.0799 -0.0780 0.032 Uiso 1 1 calc R . .
C2 C 0.4141(11) 0.5872(5) -0.4352(4) 0.053(2) Uani 1 1 d . . .
H2A H 0.4575 0.5961 -0.4764 0.079 Uiso 1 1 calc R . .
H2B H 0.3217 0.5871 -0.4496 0.079 Uiso 1 1 calc R . .
H2C H 0.4258 0.5222 -0.4183 0.079 Uiso 1 1 calc R . .
C11 C 0.8079(6) 1.1806(5) -0.2254(3) 0.0253(12) Uani 1 1 d . . .
H11A H 0.7397 1.2135 -0.2498 0.030 Uiso 1 1 calc R . .
H11B H 0.8506 1.1487 -0.2622 0.030 Uiso 1 1 calc R . .
C12 C 0.9046(7) 1.2579(5) -0.1725(4) 0.0370(16) Uani 1 1 d . . .
C21 C 0.4034(5) 1.1322(4) -0.2384(3) 0.0189(10) Uani 1 1 d . . .
H21A H 0.3555 1.0818 -0.2132 0.023 Uiso 1 1 calc R . .
H21B H 0.3790 1.1098 -0.2907 0.023 Uiso 1 1 calc R . .
C22 C 0.3731(6) 1.2369(5) -0.2198(3) 0.0242(11) Uani 1 1 d . . .
C31 C 0.7757(5) 0.9166(4) -0.0358(3) 0.0200(10) Uani 1 1 d . . .
H31A H 0.7972 0.9772 -0.0603 0.024 Uiso 1 1 calc R . .
H31B H 0.8204 0.8627 -0.0539 0.024 Uiso 1 1 calc R . .
C32 C 0.8176(6) 0.9445(5) 0.0447(3) 0.0231(11) Uani 1 1 d . . .
C41 C 0.3198(5) 0.7722(4) -0.1399(3) 0.0198(10) Uani 1 1 d . . .
H41A H 0.3414 0.7432 -0.1856 0.024 Uiso 1 1 calc R . .
H41B H 0.2394 0.7997 -0.1511 0.024 Uiso 1 1 calc R . .
C42 C 0.3006(8) 0.6904(6) -0.0921(4) 0.0412(18) Uani 1 1 d . . .
C51 C 0.6744(6) 0.8240(5) -0.4923(3) 0.0264(12) Uani 1 1 d . . .
H51A H 0.7421 0.8824 -0.4681 0.032 Uiso 1 1 calc R . .
H51B H 0.6014 0.8510 -0.5175 0.032 Uiso 1 1 calc R . .
C52 C 0.7271(7) 0.7582(6) -0.5444(3) 0.0331(14) Uani 1 1 d . . .
C61 C 0.3190(6) 0.8561(4) -0.4756(3) 0.0217(11) Uani 1 1 d . . .
H61A H 0.3473 0.9105 -0.5040 0.026 Uiso 1 1 calc R . .
H61B H 0.3110 0.8886 -0.4277 0.026 Uiso 1 1 calc R . .
C62 C 0.1921(7) 0.7939(6) -0.5125(5) 0.0413(17) Uani 1 1 d . . .
C71 C 0.6809(10) 0.5510(6) -0.3174(6) 0.064(3) Uani 1 1 d . . .
H71A H 0.6795 0.5779 -0.3638 0.076 Uiso 1 1 calc R . .
H71B H 0.7494 0.5964 -0.2815 0.076 Uiso 1 1 calc R . .
C72 C 0.7086(8) 0.4507(7) -0.3244(5) 0.050(2) Uani 1 1 d . . .
C81 C 0.2918(8) 0.5057(6) -0.2858(5) 0.0273(13) Uani 0.753(8) 1 d PDU A 1
H81A H 0.2960 0.4727 -0.2415 0.033 Uiso 0.753(8) 1 calc PR A 1
H81B H 0.3293 0.4651 -0.3208 0.033 Uiso 0.753(8) 1 calc PR A 1
C82 C 0.1550(8) 0.5068(6) -0.3158(5) 0.0359(13) Uani 0.753(8) 1 d PDU A 1
F81 F 0.1425(7) 0.5504(7) -0.3755(3) 0.067(2) Uani 0.753(8) 1 d PDU A 1
F82 F 0.0874(9) 0.4127(6) -0.3332(6) 0.062(2) Uani 0.753(8) 1 d PDU A 1
F83 F 0.0973(10) 0.5584(9) -0.2699(6) 0.0467(12) Uani 0.753(8) 1 d PDU A 1
C81A C 0.299(2) 0.5160(16) -0.3139(12) 0.030(2) Uani 0.247(8) 1 d PDU A 2
H81C H 0.3555 0.4644 -0.3161 0.036 Uiso 0.247(8) 1 calc PR A 2
H81D H 0.2688 0.5296 -0.3632 0.036 Uiso 0.247(8) 1 calc PR A 2
C82A C 0.1890(18) 0.4810(14) -0.2789(9) 0.0348(18) Uani 0.247(8) 1 d PDU A 2
F81A F 0.2236(15) 0.4640(13) -0.2114(8) 0.041(3) Uani 0.247(8) 1 d PDU A 2
F82A F 0.114(2) 0.3959(16) -0.3134(14) 0.046(4) Uani 0.247(8) 1 d PDU A 2
F83A F 0.112(3) 0.550(3) -0.2744(19) 0.0467(12) Uani 0.247(8) 1 d PDU A 2
C100 C 0.7448(5) 0.9380(4) -0.3171(3) 0.0160(9) Uani 1 1 d . . .
C101 C 0.9874(5) 0.9320(4) -0.3153(3) 0.0198(10) Uani 1 1 d . . .
C102 C 1.0536(6) 0.9975(6) -0.3647(4) 0.0349(16) Uani 1 1 d . . .
H10A H 1.0096 0.9757 -0.4144 0.052 Uiso 1 1 calc R . .
H10B H 1.1440 0.9895 -0.3604 0.052 Uiso 1 1 calc R . .
H10C H 1.0496 1.0694 -0.3509 0.052 Uiso 1 1 calc R . .
C103 C 1.0493(6) 0.9667(6) -0.2367(3) 0.0318(14) Uani 1 1 d . . .
H10D H 1.0447 1.0387 -0.2240 0.048 Uiso 1 1 calc R . .
H10E H 1.1398 0.9585 -0.2296 0.048 Uiso 1 1 calc R . .
H10F H 1.0030 0.9252 -0.2062 0.048 Uiso 1 1 calc R . .
C104 C 0.9864(6) 0.8189(5) -0.3355(4) 0.0348(15) Uani 1 1 d . . .
H10G H 0.9390 0.7794 -0.3043 0.052 Uiso 1 1 calc R . .
H10H H 1.0753 0.8068 -0.3295 0.052 Uiso 1 1 calc R . .
H10I H 0.9441 0.7977 -0.3856 0.052 Uiso 1 1 calc R . .
C200 C 0.6940(5) 0.6965(4) -0.1506(3) 0.0200(10) Uani 1 1 d . . .
C201 C 0.7390(7) 0.5660(5) -0.0614(4) 0.0343(15) Uani 1 1 d . . .
C202 C 0.8726(9) 0.5426(7) -0.0604(7) 0.072(4) Uani 1 1 d . . .
H20A H 0.8812 0.5157 -0.1089 0.109 Uiso 1 1 calc R . .
H20B H 0.8868 0.4917 -0.0280 0.109 Uiso 1 1 calc R . .
H20C H 0.9366 0.6053 -0.0435 0.109 Uiso 1 1 calc R . .
C203 C 0.7192(13) 0.6116(7) 0.0126(4) 0.069(3) Uani 1 1 d . . .
H20D H 0.7882 0.6704 0.0317 0.103 Uiso 1 1 calc R . .
H20E H 0.7212 0.5599 0.0452 0.103 Uiso 1 1 calc R . .
H20F H 0.6355 0.6337 0.0079 0.103 Uiso 1 1 calc R . .
C204 C 0.6376(8) 0.4715(5) -0.0927(4) 0.0430(18) Uani 1 1 d . . .
H20G H 0.5514 0.4885 -0.0945 0.065 Uiso 1 1 calc R . .
H20H H 0.6468 0.4174 -0.0624 0.065 Uiso 1 1 calc R . .
H20I H 0.6494 0.4478 -0.1412 0.065 Uiso 1 1 calc R . .
F11 F 0.8496(7) 1.3013(4) -0.1226(3) 0.0751(18) Uani 1 1 d . . .
F12 F 0.9976(5) 1.2159(4) -0.1398(4) 0.0711(19) Uani 1 1 d . . .
F13 F 0.9589(5) 1.3314(4) -0.2057(3) 0.0602(15) Uani 1 1 d . . .
F21 F 0.4339(4) 1.3078(3) -0.2528(2) 0.0365(9) Uani 1 1 d . . .
F22 F 0.4051(4) 1.2703(3) -0.1492(2) 0.0330(8) Uani 1 1 d . . .
F23 F 0.2454(4) 1.2340(3) -0.2388(2) 0.0361(9) Uani 1 1 d . . .
F31 F 0.7719(4) 1.0262(3) 0.0695(2) 0.0391(10) Uani 1 1 d . . .
F32 F 0.9470(4) 0.9688(3) 0.0611(2) 0.0347(9) Uani 1 1 d . . .
F33 F 0.7790(4) 0.8694(3) 0.08086(19) 0.0335(9) Uani 1 1 d . . .
F41 F 0.4075(7) 0.6492(4) -0.0789(3) 0.0785(19) Uani 1 1 d . . .
F42 F 0.2054(6) 0.6149(4) -0.1233(3) 0.0674(17) Uani 1 1 d . . .
F43 F 0.2739(6) 0.7242(4) -0.0298(2) 0.0721(19) Uani 1 1 d . . .
F51 F 0.8229(6) 0.7169(6) -0.5127(3) 0.086(2) Uani 1 1 d . . .
F52 F 0.6393(6) 0.6807(4) -0.5789(3) 0.0633(16) Uani 1 1 d . . .
F53 F 0.7693(5) 0.8108(4) -0.5936(2) 0.0542(13) Uani 1 1 d . . .
F61 F 0.1461(6) 0.7219(5) -0.4761(4) 0.085(2) Uani 1 1 d . . .
F62 F 0.1967(5) 0.7491(4) -0.5778(3) 0.0657(17) Uani 1 1 d . . .
F63 F 0.1037(5) 0.8543(4) -0.5211(3) 0.0602(15) Uani 1 1 d . . .
F71 F 0.6168(6) 0.3903(5) -0.3797(4) 0.086(2) Uani 1 1 d . . .
F72 F 0.6957(6) 0.3946(4) -0.2758(4) 0.0719(18) Uani 1 1 d . . .
F73 F 0.8195(4) 0.4499(4) -0.3471(3) 0.0670(17) Uani 1 1 d . . .

loop_
_atom_site_aniso_label
_atom_site_aniso_U_11
_atom_site_aniso_U_22
_atom_site_aniso_U_33
_atom_site_aniso_U_23
_atom_site_aniso_U_13
_atom_site_aniso_U_12
Ir1 0.01597(9) 0.01503(9) 0.01148(8) 0.00573(6) 0.00694(7) 0.00838(7)
Ir2 0.01917(9) 0.01652(9) 0.01379(9) 0.00729(7) 0.00846(7) 0.01062(7)
Cl1 0.0159(5) 0.0188(5) 0.0155(5) 0.0059(4) 0.0064(4) 0.0081(4)
Cl2 0.0304(6) 0.0202(6) 0.0173(5) 0.0106(5) 0.0090(5) 0.0105(5)
P1 0.0150(5) 0.0163(6) 0.0131(5) 0.0056(5) 0.0050(4) 0.0073(5)
P2 0.0173(6) 0.0167(6) 0.0121(5) 0.0054(5) 0.0065(5) 0.0081(5)
P3 0.0284(7) 0.0182(6) 0.0126(6) 0.0060(5) 0.0091(5) 0.0129(5)
P4 0.0301(7) 0.0164(6) 0.0153(6) 0.0063(5) 0.0104(5) 0.0112(5)
N1 0.020(2) 0.017(2) 0.0111(18) 0.0050(15) 0.0063(16) 0.0078(16)
N2 0.052(3) 0.018(2) 0.014(2) 0.0043(18) 0.008(2) 0.010(2)
N3 0.021(2) 0.027(2) 0.016(2) 0.0042(18) 0.0074(17) 0.0078(18)
N4 0.029(2) 0.017(2) 0.024(2) 0.0053(18) 0.0031(19) 0.0099(19)
O1 0.0212(18) 0.0202(19) 0.0153(17) 0.0051(14) 0.0034(14) 0.0030(15)
O2 0.0183(17) 0.0161(17) 0.0161(17) 0.0043(14) 0.0038(14) 0.0070(14)
O3 0.0170(17) 0.0240(19) 0.0137(16) 0.0079(14) 0.0032(13) 0.0077(14)
O4 0.0202(18) 0.0219(19) 0.0178(17) 0.0025(15) 0.0096(15) 0.0057(15)
O5 0.038(2) 0.030(2) 0.0158(18) 0.0111(16) 0.0150(17) 0.0253(19)
O6 0.033(2) 0.027(2) 0.0199(19) 0.0010(16) 0.0044(17) 0.0173(18)
O7 0.036(2) 0.0193(19) 0.031(2) 0.0102(17) 0.0210(19) 0.0155(17)
O8 0.0316(18) 0.0203(17) 0.0230(19) 0.0053(15) 0.0094(16) 0.0129(14)
C1 0.033(3) 0.020(3) 0.014(2) 0.0009(19) 0.008(2) 0.010(2)
C2 0.114(8) 0.020(3) 0.021(3) 0.001(3) 0.014(4) 0.004(4)
C11 0.021(3) 0.024(3) 0.032(3) 0.012(2) 0.006(2) 0.001(2)
C12 0.035(3) 0.025(3) 0.049(4) 0.010(3) 0.000(3) 0.002(3)
C21 0.019(2) 0.017(2) 0.022(2) 0.003(2) 0.003(2) 0.0104(19)
C22 0.026(3) 0.024(3) 0.026(3) 0.004(2) 0.006(2) 0.011(2)
C31 0.020(2) 0.026(3) 0.016(2) 0.005(2) 0.0044(19) 0.008(2)
C32 0.023(3) 0.032(3) 0.017(2) 0.006(2) 0.002(2) 0.011(2)
C41 0.023(3) 0.022(3) 0.018(2) 0.008(2) 0.011(2) 0.007(2)
C42 0.056(5) 0.035(4) 0.029(3) 0.010(3) 0.011(3) -0.008(3)
C51 0.037(3) 0.032(3) 0.016(2) 0.009(2) 0.013(2) 0.013(3)
C52 0.037(3) 0.045(4) 0.024(3) 0.006(3) 0.017(3) 0.017(3)
C61 0.027(3) 0.025(3) 0.017(2) 0.002(2) 0.007(2) 0.015(2)
C62 0.028(3) 0.039(4) 0.060(5) 0.001(4) 0.012(3) 0.013(3)
C71 0.077(6) 0.029(4) 0.115(8) 0.022(4) 0.080(6) 0.027(4)
C72 0.039(4) 0.050(5) 0.073(6) 0.018(4) 0.026(4) 0.023(4)
C81 0.032(2) 0.024(2) 0.030(3) 0.002(3) 0.011(2) 0.0106(19)
C82 0.031(2) 0.042(3) 0.036(3) 0.000(2) 0.011(3) 0.010(2)
F81 0.053(4) 0.112(5) 0.039(3) 0.024(3) 0.001(3) 0.027(4)
F82 0.042(4) 0.057(3) 0.075(6) -0.024(3) 0.009(4) -0.004(3)
F83 0.033(3) 0.057(3) 0.051(3) -0.008(2) 0.014(2) 0.016(2)
C81A 0.030(4) 0.030(4) 0.031(5) -0.001(4) 0.011(4) 0.007(3)
C82A 0.031(4) 0.037(4) 0.037(4) -0.006(4) 0.015(4) 0.0053(19)
F81A 0.036(8) 0.044(9) 0.042(5) 0.005(5) 0.017(5) -0.004(5)
F82A 0.030(8) 0.043(5) 0.058(8) -0.002(6) 0.005(7) -0.003(4)
F83A 0.033(3) 0.057(3) 0.051(3) -0.008(2) 0.014(2) 0.016(2)
C100 0.021(2) 0.019(2) 0.013(2) 0.0074(18) 0.0074(18) 0.0114(19)
C101 0.017(2) 0.028(3) 0.020(2) 0.008(2) 0.009(2) 0.011(2)
C102 0.022(3) 0.054(4) 0.040(4) 0.027(3) 0.018(3) 0.016(3)
C103 0.028(3) 0.048(4) 0.022(3) 0.002(3) 0.006(2) 0.014(3)
C104 0.022(3) 0.028(3) 0.054(4) -0.004(3) 0.007(3) 0.012(2)
C200 0.025(3) 0.020(3) 0.020(2) 0.005(2) 0.006(2) 0.013(2)
C201 0.053(4) 0.022(3) 0.026(3) 0.011(2) -0.008(3) 0.010(3)
C202 0.052(5) 0.036(4) 0.116(9) 0.016(5) -0.037(6) 0.016(4)
C203 0.144(11) 0.037(4) 0.020(3) 0.013(3) -0.002(5) 0.013(5)
C204 0.057(5) 0.028(3) 0.040(4) 0.015(3) -0.002(3) 0.000(3)
F11 0.116(5) 0.032(3) 0.073(4) -0.017(3) 0.031(4) 0.003(3)
F12 0.040(3) 0.051(3) 0.109(5) 0.035(3) -0.031(3) -0.004(2)
F13 0.042(3) 0.038(3) 0.096(4) 0.030(3) 0.001(3) -0.009(2)
F21 0.043(2) 0.0265(19) 0.049(2) 0.0214(18) 0.0145(19) 0.0156(17)
F22 0.041(2) 0.031(2) 0.0297(19) -0.0059(16) 0.0102(17) 0.0150(17)
F23 0.0244(18) 0.036(2) 0.050(2) 0.0009(18) 0.0053(17) 0.0171(16)
F31 0.044(2) 0.041(2) 0.030(2) -0.0101(17) -0.0059(17) 0.0223(19)
F32 0.0227(17) 0.057(3) 0.0227(18) 0.0066(17) 0.0006(14) 0.0059(17)
F33 0.035(2) 0.047(2) 0.0202(17) 0.0160(16) 0.0027(15) 0.0071(17)
F41 0.107(5) 0.052(3) 0.083(4) 0.040(3) -0.003(4) 0.032(3)
F42 0.093(4) 0.051(3) 0.044(3) 0.008(2) 0.015(3) -0.034(3)
F43 0.099(4) 0.079(4) 0.023(2) 0.003(2) 0.025(3) -0.039(3)
F51 0.085(4) 0.149(6) 0.062(4) 0.036(4) 0.041(3) 0.091(5)
F52 0.112(5) 0.043(3) 0.034(2) -0.008(2) 0.038(3) -0.004(3)
F53 0.063(3) 0.070(3) 0.037(2) 0.011(2) 0.038(2) 0.003(3)
F61 0.053(3) 0.066(4) 0.146(7) 0.040(4) 0.043(4) 0.002(3)
F62 0.050(3) 0.068(4) 0.064(3) -0.040(3) -0.015(3) 0.022(3)
F63 0.039(3) 0.072(4) 0.070(4) -0.007(3) -0.002(2) 0.034(3)
F71 0.059(4) 0.073(4) 0.109(5) -0.047(4) 0.007(4) 0.012(3)
F72 0.067(4) 0.045(3) 0.123(5) 0.032(3) 0.030(4) 0.038(3)
F73 0.032(2) 0.059(3) 0.106(5) -0.033(3) 0.031(3) 0.006(2)

loop_
_atom_type_symbol
_atom_type_description
_atom_type_scat_dispersion_real
_atom_type_scat_dispersion_imag
_atom_type_scat_source
C C 0.0033 0.0016 'International Tables Vol C Tables 4.2.6.8 and 6.1.1.4'
H H 0.0000 0.0000 'International Tables Vol C Tables 4.2.6.8 and 6.1.1.4'
N N 0.0061 0.0033 'International Tables Vol C Tables 4.2.6.8 and 6.1.1.4'
O O 0.0106 0.0060 'International Tables Vol C Tables 4.2.6.8 and 6.1.1.4'
F F 0.0171 0.0103 'International Tables Vol C Tables 4.2.6.8 and 6.1.1.4'
P P 0.1023 0.0942 'International Tables Vol C Tables 4.2.6.8 and 6.1.1.4'
Cl Cl 0.1484 0.1585 'International Tables Vol C Tables 4.2.6.8 and 6.1.1.4'
Ir Ir -1.4442 7.9887 'International Tables Vol C Tables 4.2.6.8 and 6.1.1.4'

loop_
_geom_angle_atom_site_label_1
_geom_angle_atom_site_label_2
_geom_angle_atom_site_label_3
_geom_angle
C100 Ir1 P3 90.91(16)
C100 Ir1 P1 92.45(16)
P3 Ir1 P1 174.08(5)
C100 Ir1 Cl1 173.71(15)
P3 Ir1 Cl1 88.00(5)
P1 Ir1 Cl1 88.13(4)
C100 Ir1 Cl2 93.51(15)
P3 Ir1 Cl2 95.25(5)
P1 Ir1 Cl2 89.41(5)
Cl1 Ir1 Cl2 92.76(4)
C100 Ir1 Ir2 82.79(15)
P3 Ir1 Ir2 88.58(3)
P1 Ir1 Ir2 87.01(3)
Cl1 Ir1 Ir2 90.99(3)
Cl2 Ir1 Ir2 174.73(3)
C200 Ir2 P2 91.61(16)
C200 Ir2 P4 91.53(18)
P2 Ir2 P4 118.46(5)
C200 Ir2 Ir1 177.18(17)
P2 Ir2 Ir1 89.33(3)
P4 Ir2 Ir1 90.36(4)
O2 P1 O1 96.7(2)
O2 P1 N1 102.6(2)
O1 P1 N1 101.8(2)
O2 P1 Ir1 118.68(15)
O1 P1 Ir1 118.63(15)
N1 P1 Ir1 115.27(16)
O4 P2 O3 92.8(2)
O4 P2 N1 101.8(2)
O3 P2 N1 100.2(2)
O4 P2 Ir2 129.33(16)
O3 P2 Ir2 113.91(14)
N1 P2 Ir2 113.68(15)
O6 P3 O5 98.1(2)
O6 P3 N2 102.2(3)
O5 P3 N2 98.9(2)
O6 P3 Ir1 120.14(16)
O5 P3 Ir1 117.67(18)
N2 P3 Ir1 116.13(18)
O8 P4 O7 96.3(2)
O8 P4 N2 106.5(3)
O7 P4 N2 100.9(2)
O8 P4 Ir2 121.36(16)
O7 P4 Ir2 113.63(18)
N2 P4 Ir2 114.86(19)
C1 N1 P1 120.0(3)
C1 N1 P2 121.3(3)
P1 N1 P2 118.7(3)
C2 N2 P3 117.6(4)
C2 N2 P4 122.9(4)
P3 N2 P4 119.3(3)
C100 N3 C101 160.8(5)
C200 N4 C201 171.0(6)
C11 O1 P1 120.4(3)
C21 O2 P1 122.4(3)
C31 O3 P2 119.2(3)
C41 O4 P2 123.1(3)
C51 O5 P3 121.0(4)
C61 O6 P3 127.5(4)
C71 O7 P4 119.1(4)
C81A O8 C81 23.5(9)
C81A O8 P4 115.5(8)
C81 O8 P4 131.2(4)
O1 C11 C12 106.3(5)
F12 C12 F11 107.8(7)
F12 C12 F13 107.9(6)
F11 C12 F13 107.7(6)
F12 C12 C11 111.6(6)
F11 C12 C11 111.5(6)
F13 C12 C11 110.2(6)
O2 C21 C22 106.2(4)
F21 C22 F22 106.6(5)
F21 C22 F23 107.5(5)
F22 C22 F23 107.3(5)
F21 C22 C21 113.1(5)
F22 C22 C21 112.4(5)
F23 C22 C21 109.6(5)
O3 C31 C32 107.3(4)
F33 C32 F31 107.2(5)
F33 C32 F32 108.0(5)
F31 C32 F32 106.8(5)
F33 C32 C31 113.0(5)
F31 C32 C31 111.7(5)
F32 C32 C31 109.9(5)
O4 C41 C42 108.7(5)
F43 C42 F42 107.6(6)
F43 C42 F41 107.5(7)
F42 C42 F41 106.8(7)
F43 C42 C41 113.2(6)
F42 C42 C41 110.9(6)
F41 C42 C41 110.6(6)
O5 C51 C52 107.6(5)
F52 C52 F53 106.6(6)
F52 C52 F51 105.5(7)
F53 C52 F51 108.7(6)
F52 C52 C51 112.2(6)
F53 C52 C51 110.9(6)
F51 C52 C51 112.7(6)
O6 C61 C62 108.2(5)
F61 C62 F62 107.6(7)
F61 C62 F63 106.4(6)
F62 C62 F63 106.6(7)
F61 C62 C61 113.4(7)
F62 C62 C61 112.7(6)
F63 C62 C61 109.7(6)
C72 C71 O7 110.3(6)
F72 C72 F73 111.9(7)
F72 C72 F71 98.3(8)
F73 C72 F71 104.0(7)
F72 C72 C71 121.1(8)
F73 C72 C71 110.8(7)
F71 C72 C71 108.5(8)
O8 C81 C82 110.9(6)
F82 C82 F81 106.1(8)
F82 C82 F83 108.2(8)
F81 C82 F83 106.1(9)
F82 C82 C81 111.0(8)
F81 C82 C81 112.6(7)
F83 C82 C81 112.5(8)
O8 C81A C82A 104.3(13)
F82A C82A F81A 106.6(16)
F82A C82A F83A 105.4(18)
F81A C82A F83A 104.6(18)
F82A C82A C81A 113.2(16)
F81A C82A C81A 113.8(16)
F83A C82A C81A 112.4(18)
N3 C100 Ir1 178.7(5)
N3 C101 C104 108.0(5)
N3 C101 C103 107.2(4)
C104 C101 C103 110.7(5)
N3 C101 C102 107.4(4)
C104 C101 C102 112.1(5)
C103 C101 C102 111.2(5)
N4 C200 Ir2 177.0(5)
N4 C201 C202 107.1(7)
N4 C201 C204 106.8(5)
C202 C201 C204 110.4(7)
N4 C201 C203 107.7(6)
C202 C201 C203 112.6(8)
C204 C201 C203 111.9(7)

loop_
_geom_bond_atom_site_label_1
_geom_bond_atom_site_label_2
_geom_bond_distance
Ir1 C100 1.894(5)
Ir1 P3 2.2716(14)
Ir1 P1 2.2748(13)
Ir1 Cl1 2.4217(12)
Ir1 Cl2 2.5005(12)
Ir1 Ir2 2.7487(3)
Ir2 C200 1.939(5)
Ir2 P2 2.2642(13)
Ir2 P4 2.2689(15)
P1 O2 1.612(4)
P1 O1 1.614(4)
P1 N1 1.659(4)
P2 O4 1.614(4)
P2 O3 1.633(4)
P2 N1 1.690(4)
P3 O6 1.607(4)
P3 O5 1.612(4)
P3 N2 1.668(5)
P4 O8 1.602(4)
P4 O7 1.633(4)
P4 N2 1.684(5)
N1 C1 1.487(6)
N2 C2 1.497(8)
N3 C100 1.161(7)
N3 C101 1.473(7)
N4 C200 1.154(7)
N4 C201 1.466(7)
O1 C11 1.433(6)
O2 C21 1.426(6)
O3 C31 1.422(6)
O4 C41 1.414(7)
O5 C51 1.422(7)
O6 C61 1.424(6)
O7 C71 1.434(8)
O8 C81A 1.423(16)
O8 C81 1.433(9)
C11 C12 1.501(9)
C12 F12 1.324(8)
C12 F11 1.326(10)
C12 F13 1.329(8)
C21 C22 1.508(8)
C22 F21 1.331(7)
C22 F22 1.343(7)
C22 F23 1.347(7)
C31 C32 1.516(8)
C32 F33 1.326(7)
C32 F31 1.340(7)
C32 F32 1.343(7)
C41 C42 1.507(8)
C42 F43 1.314(9)
C42 F42 1.325(9)
C42 F41 1.347(10)
C51 C52 1.493(8)
C52 F52 1.316(9)
C52 F53 1.321(8)
C52 F51 1.334(8)
C61 C62 1.493(10)
C62 F61 1.320(10)
C62 F62 1.334(9)
C62 F63 1.343(8)
C71 C72 1.419(11)
C72 F72 1.263(10)
C72 F73 1.322(8)
C72 F71 1.400(11)
C81 C82 1.485(12)
C82 F82 1.326(10)
C82 F81 1.332(9)
C82 F83 1.342(9)
C81A C82A 1.475(18)
C82A F82A 1.325(14)
C82A F81A 1.334(14)
C82A F83A 1.337(14)
C101 C104 1.520(8)
C101 C103 1.528(8)
C101 C102 1.528(8)
C201 C202 1.506(12)
C201 C204 1.522(10)
C201 C203 1.535(11)
